data_1564026
loop_
_publ_author_name
'Wei, Han'
'Huang, Hong'
'Gao, Wei'
'Wang, Cui-Li'
'Liu, Jie-Ping'
'Zhang, Xiu-Mei'

_publ_section_title
;
 2D/3D coordination polymers based on di-, tri-, tetranuclear and
 polymeric chain units with a tricarboxylate ligand: Structures, magnetic
 and luminescent properties
;
_journal_name_full 'Inorganica Chimica Acta'
_journal_page_first 119944
_journal_paper_doi 10.1016/j.ica.2020.119944
_journal_volume 513
_journal_year 2020
_chemical_formula_sum 'C34 H26 Co3 N4 O20'
_chemical_formula_weight 987.38
_space_group_crystal_system monoclinic
_space_group_IT_number 15
_space_group_name_Hall '-C 2yc'
_space_group_name_H-M_alt 'C 1 2/c 1'
_atom_sites_solution_hydrogens mixed
_audit_creation_method SHELXL-2014/7
_cell_angle_alpha 90
_cell_angle_beta 98.107(10)
_cell_angle_gamma 90
_cell_formula_units_Z 4
_cell_length_a 21.816(4)
_cell_length_b 20.446(4)
_cell_length_c 9.4117(18)
_cell_measurement_reflns_used 9881
_cell_measurement_temperature 298(2)
_cell_measurement_theta_max 27.49
_cell_measurement_theta_min 2.96
_cell_volume 4156.1(14)
_computing_cell_refinement 'Bruker SMART'
_computing_data_collection 'Bruker SMART'
_computing_data_reduction 'Bruker SAINT'
_computing_molecular_graphics 'Bruker SHELXTL'
_computing_publication_material 'Bruker SHELXTL'
_computing_structure_refinement 'SHELXL-2014/7 (Sheldrick, 2014)'
_computing_structure_solution 'Bruker SHELXTL'
_diffrn_ambient_temperature 298(2)
_diffrn_measured_fraction_theta_full 0.998
_diffrn_measured_fraction_theta_max 0.998
_diffrn_measurement_device_type 'CCD area detector'
_diffrn_measurement_method 'phi and omega scans'
_diffrn_radiation_type MoK\a
_diffrn_radiation_wavelength 0.71073
_diffrn_reflns_av_R_equivalents 0.0539
_diffrn_reflns_av_unetI/netI 0.0235
_diffrn_reflns_Laue_measured_fraction_full 0.998
_diffrn_reflns_Laue_measured_fraction_max 0.998
_diffrn_reflns_limit_h_max 25
_diffrn_reflns_limit_h_min -25
_diffrn_reflns_limit_k_max 24
_diffrn_reflns_limit_k_min -24
_diffrn_reflns_limit_l_max 10
_diffrn_reflns_limit_l_min -11
_diffrn_reflns_number 41898
_diffrn_reflns_point_group_measured_fraction_full 0.998
_diffrn_reflns_point_group_measured_fraction_max 0.998
_diffrn_reflns_theta_full 25.009
_diffrn_reflns_theta_max 25.009
_diffrn_reflns_theta_min 2.958
_diffrn_source 'fine-focus sealed tube'
_exptl_absorpt_coefficient_mu 1.267
_exptl_absorpt_correction_type none
_exptl_crystal_colour red
_exptl_crystal_density_diffrn 1.578
_exptl_crystal_density_method 'not measured'
_exptl_crystal_description block
_exptl_crystal_F_000 1996
_exptl_crystal_size_max 0.100
_exptl_crystal_size_mid 0.100
_exptl_crystal_size_min 0.080
_refine_diff_density_max 1.226
_refine_diff_density_min -1.122
_refine_diff_density_rms 0.128
_refine_ls_extinction_coef .
_refine_ls_extinction_method none
_refine_ls_goodness_of_fit_ref 1.153
_refine_ls_hydrogen_treatment constr
_refine_ls_matrix_type full
_refine_ls_number_parameters 299
_refine_ls_number_reflns 3655
_refine_ls_number_restraints 660
_refine_ls_restrained_S_all 1.116
_refine_ls_R_factor_all 0.0781
_refine_ls_R_factor_gt 0.0713
_refine_ls_shift/su_max 0.002
_refine_ls_shift/su_mean 0.000
_refine_ls_structure_factor_coef Fsqd
_refine_ls_weighting_details 'w=1/[\s^2^(Fo^2^)+(0.0585P)^2^+67.5736P] where P=(Fo^2^+2Fc^2^)/3'
_refine_ls_weighting_scheme calc
_refine_ls_wR_factor_gt 0.1755
_refine_ls_wR_factor_ref 0.1792
_reflns_Friedel_coverage 0.000
_reflns_Friedel_fraction_full .
_reflns_Friedel_fraction_max .
_reflns_number_gt 3313
_reflns_number_total 3655
_reflns_threshold_expression 'I > 2\s(I)'
_cod_data_source_file CP3.cif
_cod_data_source_block 3
_cod_original_sg_symbol_H-M 'C 2/c'
_cod_database_code 1564026
_shelx_shelxl_version_number 2014/7
_shelx_space_group_comment
;
The symmetry employed for this shelxl refinement is uniquely defined
by the following loop, which should always be used as a source of
symmetry information in preference to the above space-group names.
They are only intended as comments.
;
_shelx_estimated_absorpt_t_min 0.884
_shelx_estimated_absorpt_t_max 0.905

loop_
_space_group_symop_operation_xyz
'x, y, z'
'-x, y, -z+1/2'
'x+1/2, y+1/2, z'
'-x+1/2, y+1/2, -z+1/2'
'-x, -y, -z'
'x, -y, z-1/2'
'-x+1/2, -y+1/2, -z'
'x+1/2, -y+1/2, z-1/2'

loop_
_atom_site_label
_atom_site_type_symbol
_atom_site_fract_x
_atom_site_fract_y
_atom_site_fract_z
_atom_site_U_iso_or_equiv
_atom_site_adp_type
_atom_site_occupancy
_atom_site_site_symmetry_order
_atom_site_calc_flag
_atom_site_refinement_flags_posn
_atom_site_refinement_flags_adp
_atom_site_refinement_flags_occupancy
_atom_site_disorder_assembly
_atom_site_disorder_group
Co1 Co 0.2500 0.7500 0.5000 0.0163(3) Uani 1 2 d S . P . .
Co2 Co 0.20097(4) 0.59293(4) 0.43144(8) 0.0231(2) Uani 1 1 d . . . . .
O1 O 0.25490(18) 0.6510(2) 0.5787(4) 0.0223(9) Uani 1 1 d . . . . .
O2 O 0.2072(2) 0.5760(2) 0.6851(5) 0.0346(11) Uani 1 1 d . . . . .
O3 O 0.2086(2) 0.6319(2) 1.2341(4) 0.0309(10) Uani 1 1 d . . . . .
O4 O 0.27164(19) 0.7145(2) 1.3110(4) 0.0262(9) Uani 1 1 d . . . . .
O5 O 0.65529(18) 0.7625(2) 0.9450(5) 0.0291(10) Uani 1 1 d . . . . .
O6 O 0.6186(2) 0.8641(2) 0.9503(5) 0.0354(11) Uani 1 1 d . . . . .
O7 O 0.4388(9) 0.5816(9) 0.9833(18) 0.071(3) Uani 0.535(6) 1 d . U P A 1
O8 O 0.5123(8) 0.5847(9) 0.866(2) 0.114(3) Uani 0.535(6) 1 d . U P A 1
O7' O 0.4425(11) 0.5923(11) 1.054(2) 0.071(3) Uani 0.465(6) 1 d . . P A 2
O8' O 0.5183(9) 0.6179(10) 1.189(3) 0.114(3) Uani 0.465(6) 1 d . . P A 2
O9 O 0.1591(3) 0.5085(2) 0.3657(6) 0.0453(13) Uani 1 1 d . . . . .
H9C H 0.1425 0.4864 0.4266 0.054 Uiso 1 1 d R U . . .
H9D H 0.1740 0.4821 0.3098 0.054 Uiso 1 1 d R U . . .
O10 O 0.1062(5) 0.4403(5) 0.5551(9) 0.110(3) Uani 1 1 d . . . . .
H10D H 0.1330 0.4102 0.5749 0.133 Uiso 1 1 d R U . . .
H10E H 0.1088 0.4658 0.6270 0.133 Uiso 1 1 d R U . . .
N1 N 0.4795(6) 0.6111(7) 0.9513(17) 0.0554(19) Uani 0.535(6) 1 d . U P A 1
N1' N 0.4799(7) 0.6266(8) 1.0744(19) 0.0554(19) Uani 0.465(6) 1 d . . P A 2
N2 N 0.2883(3) 0.5427(4) 0.4066(9) 0.061(2) Uani 1 1 d . . . . .
C1 C 0.2431(3) 0.6233(3) 0.6937(6) 0.0214(11) Uani 1 1 d . U . . .
C2 C 0.2758(3) 0.6480(3) 0.8329(6) 0.0230(11) Uani 1 1 d . U . . .
C3 C 0.2483(3) 0.6452(3) 0.9580(6) 0.0216(11) Uani 1 1 d . U . . .
H3A H 0.2097 0.6258 0.9569 0.026 Uiso 1 1 calc R U . . .
C4 C 0.2792(3) 0.6717(3) 1.0844(6) 0.0224(11) Uani 1 1 d . U . . .
C5 C 0.3382(3) 0.6980(3) 1.0857(7) 0.0267(11) Uani 1 1 d . U . . .
H5A H 0.3585 0.7164 1.1698 0.032 Uiso 1 1 calc R U . . .
C6 C 0.3670(3) 0.6972(3) 0.9639(7) 0.0276(11) Uani 1 1 d . U . . .
C7 C 0.3347(3) 0.6734(3) 0.8359(6) 0.0271(11) Uani 1 1 d . U . . .
H7A H 0.3529 0.6745 0.7523 0.033 Uiso 1 1 calc R U . . .
C8 C 0.2502(3) 0.6733(3) 1.2205(6) 0.0216(11) Uani 1 1 d . U . . .
C9 C 0.4309(3) 0.7234(3) 0.9649(7) 0.0320(11) Uani 1 1 d . U . . .
C10 C 0.4412(6) 0.7872(7) 0.9803(16) 0.0334(12) Uani 0.535(6) 1 d . U P A 1
H10A H 0.4086 0.8150 0.9929 0.040 Uiso 0.535(6) 1 calc R U P A 1
C11 C 0.5007(6) 0.8134(7) 0.9777(16) 0.0335(12) Uani 0.535(6) 1 d . U P A 1
H11A H 0.5066 0.8582 0.9909 0.040 Uiso 0.535(6) 1 calc R U P A 1
C12 C 0.5496(3) 0.7755(3) 0.9565(7) 0.0311(12) Uani 1 1 d . U . . .
C13 C 0.5419(7) 0.7079(8) 0.9480(15) 0.0343(13) Uani 0.535(6) 1 d . U P A 1
H13A H 0.5753 0.6804 0.9410 0.041 Uiso 0.535(6) 1 calc R U P A 1
C14 C 0.4835(6) 0.6828(7) 0.9501(16) 0.0333(12) Uani 0.535(6) 1 d . U P A 1
C10' C 0.4375(7) 0.7872(8) 0.9075(19) 0.0334(12) Uani 0.465(6) 1 d . U P A 2
H10' H 0.4024 0.8115 0.8735 0.040 Uiso 0.465(6) 1 calc R U P A 2
C11' C 0.4947(7) 0.8126(8) 0.9020(19) 0.0335(12) Uani 0.465(6) 1 d . U P A 2
H11' H 0.4986 0.8540 0.8632 0.040 Uiso 0.465(6) 1 calc R U P A 2
C13' C 0.5426(8) 0.7162(9) 1.0047(18) 0.0343(13) Uani 0.465(6) 1 d . U P A 2
H13' H 0.5773 0.6904 1.0330 0.041 Uiso 0.465(6) 1 calc R U P A 2
C14' C 0.4829(7) 0.6912(8) 1.0140(18) 0.0333(12) Uani 0.465(6) 1 d . U P A 2
C15 C 0.6132(3) 0.8029(3) 0.9496(7) 0.0283(12) Uani 1 1 d . U . . .
C16 C 0.3282(6) 0.5279(5) 0.3450(14) 0.080(3) Uani 1 1 d . U . . .
C17 C 0.3736(6) 0.5050(7) 0.2496(17) 0.112(4) Uani 1 1 d . U . . .
H17A H 0.4149 0.5149 0.2938 0.169 Uiso 1 1 calc R U . . .
H17B H 0.3694 0.4586 0.2353 0.169 Uiso 1 1 calc R U . . .
H17C H 0.3654 0.5269 0.1586 0.169 Uiso 1 1 calc R U . . .

loop_
_atom_site_aniso_label
_atom_site_aniso_U_11
_atom_site_aniso_U_22
_atom_site_aniso_U_33
_atom_site_aniso_U_23
_atom_site_aniso_U_13
_atom_site_aniso_U_12
Co1 0.0168(5) 0.0211(6) 0.0123(5) -0.0036(4) 0.0063(4) -0.0038(4)
Co2 0.0249(4) 0.0249(4) 0.0203(4) -0.0052(3) 0.0059(3) -0.0024(3)
O1 0.028(2) 0.026(2) 0.0137(19) -0.0005(16) 0.0067(16) -0.0025(17)
O2 0.049(3) 0.032(2) 0.021(2) 0.0015(19) 0.001(2) -0.016(2)
O3 0.034(2) 0.044(3) 0.017(2) -0.0054(19) 0.0087(18) -0.012(2)
O4 0.029(2) 0.034(2) 0.018(2) -0.0082(18) 0.0110(17) -0.0059(19)
O5 0.018(2) 0.036(2) 0.034(2) -0.002(2) 0.0071(18) 0.0042(18)
O6 0.025(2) 0.028(2) 0.056(3) 0.000(2) 0.013(2) 0.0014(19)
O7 0.061(4) 0.057(5) 0.095(8) 0.015(7) 0.012(7) -0.014(4)
O8 0.095(7) 0.097(6) 0.152(8) 0.001(6) 0.023(6) -0.012(6)
O7' 0.061(4) 0.057(5) 0.095(8) 0.015(7) 0.012(7) -0.014(4)
O8' 0.095(7) 0.097(6) 0.152(8) 0.001(6) 0.023(6) -0.012(6)
O9 0.065(4) 0.027(3) 0.049(3) -0.011(2) 0.027(3) -0.009(2)
O10 0.153(9) 0.098(6) 0.080(6) 0.006(5) 0.018(6) -0.036(6)
N1 0.041(3) 0.056(4) 0.070(4) 0.003(4) 0.011(4) -0.009(3)
N1' 0.041(3) 0.056(4) 0.070(4) 0.003(4) 0.011(4) -0.009(3)
N2 0.045(4) 0.068(5) 0.071(5) -0.028(4) 0.008(4) 0.024(4)
C1 0.023(2) 0.025(3) 0.017(2) 0.000(2) 0.006(2) -0.002(2)
C2 0.026(2) 0.027(2) 0.017(2) -0.001(2) 0.007(2) -0.003(2)
C3 0.021(2) 0.026(2) 0.017(2) 0.000(2) 0.004(2) -0.001(2)
C4 0.023(2) 0.027(2) 0.018(2) -0.002(2) 0.0054(19) 0.000(2)
C5 0.022(2) 0.036(2) 0.022(2) -0.002(2) 0.0033(19) -0.003(2)
C6 0.024(2) 0.035(2) 0.024(2) -0.001(2) 0.0058(19) -0.004(2)
C7 0.028(2) 0.034(2) 0.020(2) 0.001(2) 0.006(2) -0.001(2)
C8 0.020(2) 0.029(3) 0.017(2) 0.000(2) 0.005(2) 0.000(2)
C9 0.023(2) 0.041(2) 0.032(2) -0.003(2) 0.0077(19) -0.005(2)
C10 0.025(2) 0.040(2) 0.036(2) -0.001(2) 0.008(2) -0.0011(19)
C11 0.024(2) 0.040(2) 0.038(3) -0.001(2) 0.009(2) -0.004(2)
C12 0.022(2) 0.038(2) 0.035(2) -0.002(2) 0.010(2) 0.000(2)
C13 0.024(2) 0.041(2) 0.039(3) 0.000(2) 0.010(3) -0.002(2)
C14 0.026(2) 0.039(2) 0.036(2) 0.000(2) 0.008(2) -0.0036(19)
C10' 0.025(2) 0.040(2) 0.036(2) -0.001(2) 0.008(2) -0.0011(19)
C11' 0.024(2) 0.040(2) 0.038(3) -0.001(2) 0.009(2) -0.004(2)
C13' 0.024(2) 0.041(2) 0.039(3) 0.000(2) 0.010(3) -0.002(2)
C14' 0.026(2) 0.039(2) 0.036(2) 0.000(2) 0.008(2) -0.0036(19)
C15 0.020(2) 0.036(3) 0.030(3) 0.000(2) 0.007(2) -0.001(2)
C16 0.087(7) 0.054(6) 0.101(8) -0.002(6) 0.020(7) 0.010(5)
C17 0.100(9) 0.102(9) 0.152(11) -0.005(9) 0.074(8) 0.010(8)

loop_
_atom_type_symbol
_atom_type_description
_atom_type_scat_dispersion_real
_atom_type_scat_dispersion_imag
_atom_type_scat_source
C C 0.0033 0.0016 'International Tables Vol C Tables 4.2.6.8 and 6.1.1.4'
H H 0.0000 0.0000 'International Tables Vol C Tables 4.2.6.8 and 6.1.1.4'
N N 0.0061 0.0033 'International Tables Vol C Tables 4.2.6.8 and 6.1.1.4'
O O 0.0106 0.0060 'International Tables Vol C Tables 4.2.6.8 and 6.1.1.4'
Co Co 0.3494 0.9721 'International Tables Vol C Tables 4.2.6.8 and 6.1.1.4'

loop_
_geom_angle_atom_site_label_1
_geom_angle_atom_site_label_2
_geom_angle_atom_site_label_3
_geom_angle
_geom_angle_site_symmetry_1
_geom_angle_site_symmetry_3
O4 Co1 O4 180.0 7_567 1_554
O4 Co1 O5 85.22(17) 7_567 8_465
O4 Co1 O5 94.78(17) 1_554 8_465
O4 Co1 O5 94.78(17) 7_567 2_656
O4 Co1 O5 85.22(17) 1_554 2_656
O5 Co1 O5 180.0 8_465 2_656
O4 Co1 O1 92.34(16) 7_567 .
O4 Co1 O1 87.66(16) 1_554 .
O5 Co1 O1 88.22(16) 8_465 .
O5 Co1 O1 91.78(16) 2_656 .
O4 Co1 O1 87.66(16) 7_567 7_566
O4 Co1 O1 92.34(16) 1_554 7_566
O5 Co1 O1 91.78(16) 8_465 7_566
O5 Co1 O1 88.22(16) 2_656 7_566
O1 Co1 O1 180.0 . 7_566
O9 Co2 O6 91.7(2) . 8_465
O9 Co2 O3 98.39(19) . 1_554
O6 Co2 O3 95.56(19) 8_465 1_554
O9 Co2 O1 153.2(2) . .
O6 Co2 O1 96.92(18) 8_465 .
O3 Co2 O1 105.91(16) 1_554 .
O9 Co2 N2 85.9(3) . .
O6 Co2 N2 177.6(2) 8_465 .
O3 Co2 N2 84.5(3) 1_554 .
O1 Co2 N2 85.4(2) . .
O9 Co2 O2 98.17(19) . .
O6 Co2 O2 84.37(19) 8_465 .
O3 Co2 O2 163.44(16) 1_554 .
O1 Co2 O2 57.81(15) . .
N2 Co2 O2 96.3(2) . .
C1 O1 Co2 98.7(3) . .
C1 O1 Co1 134.5(4) . .
Co2 O1 Co1 108.30(17) . .
C1 O2 Co2 84.2(3) . .
C8 O3 Co2 120.3(4) . 1_556
C8 O4 Co1 136.8(4) . 1_556
C15 O5 Co1 142.2(4) . 2_656
C15 O6 Co2 120.9(4) . 8_566
N1' O8' O8' 107(2) . 2_657
Co2 O9 H9C 117.8 . .
Co2 O9 H9D 122.7 . .
H9C O9 H9D 108.4 . .
H10D O10 H10E 107.5 . .
O7 N1 O8 117.8(17) . .
O7 N1 C14 125.2(16) . .
O8 N1 C14 112.3(14) . .
O7' N1' O8' 117(2) . .
O7' N1' C14' 127(2) . .
O8' N1' C14' 113.4(16) . .
C16 N2 Co2 154.3(9) . .
O2 C1 O1 119.3(5) . .
O2 C1 C2 122.8(5) . .
O1 C1 C2 117.8(5) . .
C7 C2 C3 120.5(5) . .
C7 C2 C1 118.3(5) . .
C3 C2 C1 121.3(5) . .
C4 C3 C2 119.4(5) . .
C4 C3 H3A 120.3 . .
C2 C3 H3A 120.3 . .
C3 C4 C5 119.6(5) . .
C3 C4 C8 121.6(5) . .
C5 C4 C8 118.8(5) . .
C6 C5 C4 121.0(6) . .
C6 C5 H5A 119.5 . .
C4 C5 H5A 119.5 . .
C5 C6 C7 119.2(6) . .
C5 C6 C9 121.6(6) . .
C7 C6 C9 119.3(6) . .
C2 C7 C6 120.2(6) . .
C2 C7 H7A 119.9 . .
C6 C7 H7A 119.9 . .
O4 C8 O3 126.3(5) . .
O4 C8 C4 115.8(5) . .
O3 C8 C4 117.8(5) . .
C14' C9 C10' 117.1(10) . .
C10 C9 C14 116.9(9) . .
C14' C9 C6 124.9(9) . .
C10 C9 C6 119.8(8) . .
C10' C9 C6 118.0(8) . .
C14 C9 C6 123.4(8) . .
C9 C10 C11 120.9(12) . .
C9 C10 H10A 119.5 . .
C11 C10 H10A 119.5 . .
C12 C11 C10 122.2(12) . .
C12 C11 H11A 118.9 . .
C10 C11 H11A 118.9 . .
C11 C12 C13 118.9(10) . .
C13' C12 C11' 118.4(11) . .
C13' C12 C15 120.8(9) . .
C11 C12 C15 122.9(8) . .
C13 C12 C15 118.1(8) . .
C11' C12 C15 120.7(8) . .
C14 C13 C12 118.3(13) . .
C14 C13 H13A 120.9 . .
C12 C13 H13A 120.9 . .
C13 C14 C9 122.6(12) . .
C13 C14 N1 115.4(13) . .
C9 C14 N1 121.7(11) . .
C11' C10' C9 120.4(14) . .
C11' C10' H10' 119.8 . .
C9 C10' H10' 119.8 . .
C10' C11' C12 120.2(14) . .
C10' C11' H11' 119.9 . .
C12 C11' H11' 119.9 . .
C12 C13' C14' 120.7(15) . .
C12 C13' H13' 119.7 . .
C14' C13' H13' 119.7 . .
C9 C14' C13' 123.0(14) . .
C9 C14' N1' 120.2(13) . .
C13' C14' N1' 116.7(15) . .
O5 C15 O6 126.4(6) . .
O5 C15 C12 116.5(6) . .
O6 C15 C12 117.1(6) . .
N2 C16 C17 172.4(14) . .
C16 C17 H17A 109.5 . .
C16 C17 H17B 109.5 . .
H17A C17 H17B 109.5 . .
C16 C17 H17C 109.5 . .
H17A C17 H17C 109.5 . .
H17B C17 H17C 109.5 . .

loop_
_geom_bond_atom_site_label_1
_geom_bond_atom_site_label_2
_geom_bond_distance
_geom_bond_site_symmetry_2
Co1 O4 2.037(4) 7_567
Co1 O4 2.037(4) 1_554
Co1 O5 2.074(4) 8_465
Co1 O5 2.074(4) 2_656
Co1 O1 2.154(4) .
Co1 O1 2.154(4) 7_566
Co2 O9 2.009(5) .
Co2 O6 2.031(4) 8_465
Co2 O3 2.048(4) 1_554
Co2 O1 2.062(4) .
Co2 N2 2.205(7) .
Co2 O2 2.397(4) .
O1 C1 1.280(7) .
O2 C1 1.241(7) .
O3 C8 1.262(7) .
O3 Co2 2.048(4) 1_556
O4 C8 1.242(7) .
O4 Co1 2.037(4) 1_556
O5 C15 1.240(7) .
O5 Co1 2.074(4) 2_656
O6 C15 1.257(8) .
O6 Co2 2.031(4) 8_566
O7 N1 1.15(2) .
O8 N1 1.27(2) .
O7' N1' 1.07(2) .
O8' N1' 1.28(3) .
O8' O8' 1.49(4) 2_657
O9 H9C 0.8501 .
O9 H9D 0.8500 .
O10 H10D 0.8502 .
O10 H10E 0.8500 .
N1 C14 1.47(2) .
N1' C14' 1.44(2) .
N2 C16 1.152(13) .
C1 C2 1.489(8) .
C2 C7 1.383(8) .
C2 C3 1.396(8) .
C3 C4 1.392(8) .
C3 H3A 0.9300 .
C4 C5 1.393(8) .
C4 C8 1.507(8) .
C5 C6 1.383(8) .
C5 H5A 0.9300 .
C6 C7 1.395(9) .
C6 C9 1.492(8) .
C7 H7A 0.9300 .
C9 C14' 1.337(17) .
C9 C10 1.329(16) .
C9 C10' 1.427(18) .
C9 C14 1.439(15) .
C10 C11 1.407(18) .
C10 H10A 0.9300 .
C11 C12 1.357(15) .
C11 H11A 0.9300 .
C12 C13' 1.311(19) .
C12 C13 1.394(17) .
C12 C11' 1.449(17) .
C12 C15 1.505(8) .
C13 C14 1.376(19) .
C13 H13A 0.9300 .
C10' C11' 1.36(2) .
C10' H10' 0.9300 .
C11' H11' 0.9300 .
C13' C14' 1.41(2) .
C13' H13' 0.9300 .
C16 C17 1.502(15) .
C17 H17A 0.9600 .
C17 H17B 0.9600 .
C17 H17C 0.9600 .
